data_7032203
loop_
_publ_author_name
'Kolay, Siddhartha'
'Kumar, Mukesh'
'Wadawale, Amey'
'Das, Dasarathi'
'Jain, Vimal K.'

_publ_section_title
;
 Cyclopalladation of telluro ether ligands: synthesis, reactivity and
 structural characterization.
;
_journal_issue 42
_journal_name_full 'Dalton transactions (Cambridge, England : 2003)'
_journal_page_first 16056
_journal_page_last 16065
_journal_paper_doi 10.1039/c4dt02200a
_journal_volume 43
_journal_year 2014
_chemical_formula_sum 'C43 H52 Cl2 Pd Te2'
_chemical_formula_weight 1001.35
_chemical_name_systematic
;
 ?
;
_space_group_IT_number 2
_symmetry_cell_setting triclinic
_symmetry_Int_Tables_number 2
_symmetry_space_group_name_Hall '-P 1'
_symmetry_space_group_name_H-M 'P -1'
_atom_sites_solution_hydrogens geom
_atom_sites_solution_primary direct
_atom_sites_solution_secondary difmap
_audit_creation_method SHELXL-97
_cell_angle_alpha 87.937(5)
_cell_angle_beta 78.771(6)
_cell_angle_gamma 67.794(6)
_cell_formula_units_Z 2
_cell_length_a 11.3836(8)
_cell_length_b 12.8965(7)
_cell_length_c 16.0242(9)
_cell_measurement_reflns_used 5635
_cell_measurement_temperature 298(2)
_cell_measurement_theta_max 69.7960
_cell_measurement_theta_min 3.7020
_cell_volume 2134.5(2)
_computing_cell_refinement
;
CrysAlisPro, Agilent Technologies,
Version 1.171.36.32 (release 02-08-2013 CrysAlis171 .NET)
(compiled Aug  2 2013,16:46:58)
;
_computing_data_collection
;
CrysAlisPro, Agilent Technologies,
Version 1.171.36.32 (release 02-08-2013 CrysAlis171 .NET)
(compiled Aug  2 2013,16:46:58)
;
_computing_data_reduction
;
CrysAlisPro, Agilent Technologies,
Version 1.171.36.32 (release 02-08-2013 CrysAlis171 .NET)
(compiled Aug  2 2013,16:46:58)
;
_computing_molecular_graphics 'ORTEP-3 for Windows'
_computing_publication_material 'WinGX 1.7.01'
_computing_structure_refinement 'SHELXL-97 (Sheldrick, 1997)'
_computing_structure_solution SIR-92
_diffrn_ambient_temperature 298(2)
_diffrn_measured_fraction_theta_full 0.977
_diffrn_measured_fraction_theta_max 0.977
_diffrn_measurement_device_type 'SuperNova, Single source at offset, Titan'
_diffrn_measurement_method '\w scans'
_diffrn_radiation_monochromator mirror
_diffrn_radiation_source 'SuperNova (Cu) X-ray Source'
_diffrn_radiation_type 'Cu K\a'
_diffrn_radiation_wavelength 1.5418
_diffrn_reflns_av_R_equivalents 0.0536
_diffrn_reflns_av_unetI/netI 0.0765
_diffrn_reflns_limit_h_max 12
_diffrn_reflns_limit_h_min -13
_diffrn_reflns_limit_k_max 15
_diffrn_reflns_limit_k_min -14
_diffrn_reflns_limit_l_max 18
_diffrn_reflns_limit_l_min -19
_diffrn_reflns_number 13691
_diffrn_reflns_theta_full 70.04
_diffrn_reflns_theta_max 70.04
_diffrn_reflns_theta_min 2.81
_exptl_absorpt_coefficient_mu 15.421
_exptl_absorpt_correction_T_max 0.5127
_exptl_absorpt_correction_T_min 0.3077
_exptl_absorpt_correction_type multi-scan
_exptl_absorpt_process_details
;
CrysAlisPro, Agilent Technologies,
Version 1.171.36.32 (release 02-08-2013 CrysAlis171 .NET)
(compiled Aug  2 2013,16:46:58)
Empirical absorption correction using spherical harmonics,
 implemented in SCALE3 ABSPACK scaling algorithm.
;
_exptl_crystal_colour red
_exptl_crystal_density_diffrn 1.558
_exptl_crystal_density_method 'not measured'
_exptl_crystal_description block
_exptl_crystal_F_000 988
_exptl_crystal_size_max 0.10
_exptl_crystal_size_mid 0.10
_exptl_crystal_size_min 0.05
_refine_diff_density_max 1.173
_refine_diff_density_min -1.262
_refine_diff_density_rms 0.130
_refine_ls_extinction_coef 0.00033(5)
_refine_ls_extinction_expression Fc^*^=kFc[1+0.001xFc^2^\l^3^/sin(2\q)]^-1/4^
_refine_ls_extinction_method SHELXL
_refine_ls_goodness_of_fit_ref 1.057
_refine_ls_hydrogen_treatment constr
_refine_ls_matrix_type full
_refine_ls_number_parameters 447
_refine_ls_number_reflns 7925
_refine_ls_number_restraints 0
_refine_ls_restrained_S_all 1.057
_refine_ls_R_factor_all 0.0773
_refine_ls_R_factor_gt 0.0507
_refine_ls_shift/su_max 0.001
_refine_ls_shift/su_mean 0.000
_refine_ls_structure_factor_coef Fsqd
_refine_ls_weighting_details 'calc w=1/[\s^2^(Fo^2^)+(0.0536P)^2^+0.0000P] where P=(Fo^2^+2Fc^2^)/3'
_refine_ls_weighting_scheme calc
_refine_ls_wR_factor_gt 0.1151
_refine_ls_wR_factor_ref 0.1281
_reflns_number_gt 5758
_reflns_number_total 7925
_reflns_threshold_expression >2sigma(I)
_cod_data_source_file c4dt02200a2.cif
_cod_data_source_block trans-[PdCl2(TeMes2)2]-1
_cod_depositor_comments 'Adding full bibliography for 7032199--7032205.cif.'
_cod_database_code 7032203

loop_
_symmetry_equiv_pos_as_xyz
'x, y, z'
'-x, -y, -z'

loop_
_atom_site_label
_atom_site_type_symbol
_atom_site_fract_x
_atom_site_fract_y
_atom_site_fract_z
_atom_site_U_iso_or_equiv
_atom_site_adp_type
_atom_site_occupancy
_atom_site_symmetry_multiplicity
_atom_site_calc_flag
_atom_site_refinement_flags
C1 C 0.6915(7) 0.7837(5) 0.3573(4) 0.0398(16) Uani 1 1 d .
C2 C 0.7419(8) 0.8647(7) 0.3250(5) 0.052(2) Uani 1 1 d .
C3 C 0.6543(10) 0.9768(7) 0.3326(5) 0.064(2) Uani 1 1 d .
H3 H 0.6850 1.0321 0.3119 0.077 Uiso 1 1 calc R
C4 C 0.5272(10) 1.0083(7) 0.3688(6) 0.069(3) Uani 1 1 d .
C5 C 0.4831(9) 0.9259(7) 0.4017(5) 0.063(2) Uani 1 1 d .
H5 H 0.3970 0.9470 0.4289 0.076 Uiso 1 1 calc R
C6 C 0.5614(8) 0.8144(7) 0.3957(5) 0.0508(19) Uani 1 1 d .
C7 C 0.8802(9) 0.8389(7) 0.2830(6) 0.070(3) Uani 1 1 d .
H7A H 0.9336 0.8174 0.3251 0.106 Uiso 1 1 calc R
H7B H 0.8878 0.9042 0.2557 0.106 Uiso 1 1 calc R
H7C H 0.9076 0.7786 0.2413 0.106 Uiso 1 1 calc R
C8 C 0.4357(11) 1.1291(8) 0.3744(7) 0.107(4) Uani 1 1 d .
H8A H 0.3638 1.1359 0.3487 0.160 Uiso 1 1 calc R
H8B H 0.4801 1.1740 0.3451 0.160 Uiso 1 1 calc R
H8C H 0.4047 1.1544 0.4331 0.160 Uiso 1 1 calc R
C9 C 0.5057(8) 0.7288(7) 0.4306(5) 0.063(2) Uani 1 1 d .
H9A H 0.5169 0.6767 0.3856 0.095 Uiso 1 1 calc R
H9B H 0.4151 0.7661 0.4540 0.095 Uiso 1 1 calc R
H9C H 0.5495 0.6891 0.4744 0.095 Uiso 1 1 calc R
C10 C 0.7930(7) 0.5585(6) 0.4682(4) 0.0379(15) Uani 1 1 d .
C11 C 0.8394(7) 0.6021(6) 0.5286(4) 0.0420(17) Uani 1 1 d .
C12 C 0.8274(7) 0.5628(7) 0.6108(5) 0.0511(19) Uani 1 1 d .
H12 H 0.8526 0.5939 0.6522 0.061 Uiso 1 1 calc R
C13 C 0.7799(8) 0.4800(7) 0.6336(4) 0.050(2) Uani 1 1 d .
C14 C 0.7346(8) 0.4399(7) 0.5723(4) 0.053(2) Uani 1 1 d .
H14 H 0.6975 0.3872 0.5874 0.064 Uiso 1 1 calc R
C15 C 0.7428(7) 0.4757(6) 0.4899(4) 0.0444(17) Uani 1 1 d .
C16 C 0.8973(8) 0.6893(7) 0.5103(5) 0.059(2) Uani 1 1 d .
H16A H 0.9128 0.7122 0.5621 0.088 Uiso 1 1 calc R
H16B H 0.8386 0.7530 0.4869 0.088 Uiso 1 1 calc R
H16C H 0.9776 0.6587 0.4702 0.088 Uiso 1 1 calc R
C17 C 0.7750(9) 0.4326(8) 0.7216(5) 0.077(3) Uani 1 1 d .
H17A H 0.8341 0.3558 0.7179 0.115 Uiso 1 1 calc R
H17B H 0.6888 0.4367 0.7445 0.115 Uiso 1 1 calc R
H17C H 0.7990 0.4753 0.7582 0.115 Uiso 1 1 calc R
C18 C 0.6936(9) 0.4246(7) 0.4269(5) 0.065(3) Uani 1 1 d .
H18A H 0.7656 0.3694 0.3905 0.098 Uiso 1 1 calc R
H18B H 0.6462 0.4823 0.3930 0.098 Uiso 1 1 calc R
H18C H 0.6378 0.3898 0.4575 0.098 Uiso 1 1 calc R
C19 C 0.9391(8) 0.2704(7) 0.0446(5) 0.054(2) Uani 1 1 d .
C20 C 0.9625(10) 0.1704(8) 0.0880(6) 0.067(3) Uani 1 1 d .
C21 C 1.0728(13) 0.0785(9) 0.0563(9) 0.096(4) Uani 1 1 d .
H21 H 1.0864 0.0107 0.0826 0.115 Uiso 1 1 calc R
C22 C 1.1638(13) 0.0836(13) -0.0132(10) 0.111(5) Uani 1 1 d .
C23 C 1.1384(11) 0.1820(12) -0.0542(7) 0.094(4) Uani 1 1 d .
H23 H 1.1974 0.1849 -0.1024 0.113 Uiso 1 1 calc R
C24 C 1.0292(9) 0.2778(10) -0.0278(6) 0.074(3) Uani 1 1 d .
C25 C 0.8711(10) 0.1615(8) 0.1668(6) 0.084(3) Uani 1 1 d .
H25A H 0.8597 0.2177 0.2086 0.126 Uiso 1 1 calc R
H25B H 0.9061 0.0885 0.1892 0.126 Uiso 1 1 calc R
H25C H 0.7890 0.1726 0.1528 0.126 Uiso 1 1 calc R
C26 C 1.2877(13) -0.0178(13) -0.0448(10) 0.182(9) Uani 1 1 d .
H26A H 1.3597 -0.0066 -0.0295 0.273 Uiso 1 1 calc R
H26B H 1.3014 -0.0266 -0.1056 0.273 Uiso 1 1 calc R
H26C H 1.2799 -0.0839 -0.0191 0.273 Uiso 1 1 calc R
C27 C 1.0072(11) 0.3809(9) -0.0782(6) 0.098(4) Uani 1 1 d .
H27A H 0.9393 0.3909 -0.1088 0.147 Uiso 1 1 calc R
H27B H 1.0853 0.3732 -0.1179 0.147 Uiso 1 1 calc R
H27C H 0.9830 0.4448 -0.0405 0.147 Uiso 1 1 calc R
C28 C 0.6227(7) 0.3638(6) 0.0927(5) 0.0465(18) Uani 1 1 d .
C29 C 0.5470(7) 0.3499(7) 0.1688(5) 0.0509(19) Uani 1 1 d .
C30 C 0.4443(8) 0.3180(7) 0.1643(5) 0.060(2) Uani 1 1 d .
H30 H 0.3932 0.3091 0.2147 0.072 Uiso 1 1 calc R
C31 C 0.4155(8) 0.2990(7) 0.0876(5) 0.058(2) Uani 1 1 d .
C32 C 0.4930(8) 0.3117(7) 0.0146(5) 0.056(2) Uani 1 1 d .
H32 H 0.4752 0.2983 -0.0372 0.068 Uiso 1 1 calc R
C33 C 0.5954(8) 0.3431(6) 0.0138(5) 0.0501(19) Uani 1 1 d .
C34 C 0.5654(8) 0.3730(8) 0.2561(5) 0.072(3) Uani 1 1 d .
H34A H 0.6533 0.3306 0.2614 0.109 Uiso 1 1 calc R
H34B H 0.5079 0.3515 0.2988 0.109 Uiso 1 1 calc R
H34C H 0.5468 0.4515 0.2638 0.109 Uiso 1 1 calc R
C35 C 0.3013(10) 0.2678(10) 0.0852(7) 0.102(4) Uani 1 1 d .
H35A H 0.3273 0.1878 0.0870 0.153 Uiso 1 1 calc R
H35B H 0.2701 0.2929 0.0336 0.153 Uiso 1 1 calc R
H35C H 0.2338 0.3027 0.1333 0.153 Uiso 1 1 calc R
C36 C 0.6746(9) 0.3567(8) -0.0696(5) 0.071(3) Uani 1 1 d .
H36A H 0.6734 0.4315 -0.0718 0.107 Uiso 1 1 calc R
H36B H 0.6387 0.3431 -0.1157 0.107 Uiso 1 1 calc R
H36C H 0.7621 0.3040 -0.0747 0.107 Uiso 1 1 calc R
C37 C 0.258(2) 0.9642(19) 0.2585(13) 0.152(8) Uani 1 1 d .
C38 C 0.247(2) 0.8740(18) 0.2994(16) 0.158(10) Uani 1 1 d .
H38 H 0.3098 0.8027 0.2856 0.189 Uiso 1 1 calc R
C39 C 0.141(2) 0.8904(19) 0.3612(17) 0.181(12) Uani 1 1 d .
H39 H 0.1333 0.8292 0.3909 0.218 Uiso 1 1 calc R
C40 C 0.043(2) 0.994(2) 0.3816(16) 0.198(11) Uani 1 1 d .
H40 H -0.0309 1.0026 0.4223 0.238 Uiso 1 1 calc R
C41 C 0.056(3) 1.082(2) 0.3424(15) 0.179(12) Uani 1 1 d .
H41 H -0.0049 1.1532 0.3584 0.215 Uiso 1 1 calc R
C42 C 0.158(3) 1.0680(15) 0.2795(14) 0.169(11) Uani 1 1 d .
H42 H 0.1626 1.1297 0.2491 0.202 Uiso 1 1 calc R
C43 C 0.374(3) 0.9530(19) 0.1933(14) 0.246(14) Uani 1 1 d .
H43A H 0.3720 0.9182 0.1421 0.368 Uiso 1 1 calc R
H43B H 0.4506 0.9077 0.2143 0.368 Uiso 1 1 calc R
H43C H 0.3764 1.0259 0.1814 0.368 Uiso 1 1 calc R
Cl1 Cl 0.9764(2) 0.36748(17) 0.24367(14) 0.0663(6) Uani 1 1 d .
Cl2 Cl 0.5970(2) 0.6463(2) 0.20796(15) 0.0782(7) Uani 1 1 d .
Pd1 Pd 0.78434(5) 0.50505(4) 0.22767(3) 0.03982(15) Uani 1 1 d .
Te1 Te 0.83043(5) 0.61403(4) 0.34216(3) 0.03941(14) Uani 1 1 d .
Te2 Te 0.77555(5) 0.42246(4) 0.08505(3) 0.04430(15) Uani 1 1 d .

loop_
_atom_site_aniso_label
_atom_site_aniso_U_11
_atom_site_aniso_U_22
_atom_site_aniso_U_33
_atom_site_aniso_U_23
_atom_site_aniso_U_13
_atom_site_aniso_U_12
C1 0.032(4) 0.033(3) 0.049(4) 0.003(3) -0.010(3) -0.005(3)
C2 0.060(6) 0.057(5) 0.046(5) 0.006(4) -0.013(4) -0.028(4)
C3 0.087(7) 0.038(4) 0.074(6) 0.009(4) -0.024(5) -0.027(5)
C4 0.079(7) 0.050(5) 0.069(6) -0.002(4) -0.016(5) -0.012(5)
C5 0.062(6) 0.054(5) 0.058(5) -0.007(4) -0.008(4) -0.006(5)
C6 0.052(5) 0.054(5) 0.048(5) -0.001(4) -0.009(4) -0.021(4)
C7 0.077(7) 0.056(5) 0.087(7) 0.007(5) -0.007(5) -0.040(5)
C8 0.121(11) 0.051(6) 0.121(10) -0.004(6) -0.017(8) -0.004(7)
C9 0.042(5) 0.068(6) 0.079(6) 0.008(5) -0.005(4) -0.024(4)
C10 0.041(4) 0.047(4) 0.027(4) 0.005(3) -0.003(3) -0.021(3)
C11 0.042(4) 0.045(4) 0.033(4) 0.004(3) -0.017(3) -0.006(3)
C12 0.044(5) 0.064(5) 0.041(4) -0.010(4) -0.008(3) -0.015(4)
C13 0.050(5) 0.063(5) 0.025(4) 0.010(3) -0.010(3) -0.008(4)
C14 0.054(5) 0.063(5) 0.040(4) 0.013(4) -0.005(4) -0.021(4)
C15 0.044(4) 0.051(4) 0.039(4) 0.008(3) -0.006(3) -0.021(4)
C16 0.064(6) 0.059(5) 0.051(5) -0.011(4) -0.007(4) -0.023(5)
C17 0.097(8) 0.094(7) 0.030(4) 0.018(4) -0.013(5) -0.026(6)
C18 0.094(7) 0.083(6) 0.052(5) 0.011(4) -0.019(5) -0.069(6)
C19 0.044(5) 0.058(5) 0.062(5) -0.019(4) -0.003(4) -0.024(4)
C20 0.074(7) 0.059(6) 0.081(7) -0.009(5) -0.030(5) -0.030(5)
C21 0.087(9) 0.066(7) 0.139(11) -0.024(7) -0.052(8) -0.016(7)
C22 0.070(9) 0.116(12) 0.134(13) -0.067(10) -0.039(9) -0.005(9)
C23 0.054(7) 0.143(12) 0.083(8) -0.060(8) 0.012(6) -0.042(8)
C24 0.054(6) 0.106(8) 0.070(6) -0.029(6) 0.000(5) -0.043(6)
C25 0.087(8) 0.077(7) 0.105(8) 0.037(6) -0.040(7) -0.043(6)
C26 0.096(11) 0.178(16) 0.213(17) -0.118(13) -0.060(11) 0.039(11)
C27 0.126(10) 0.118(9) 0.068(7) -0.019(6) 0.031(6) -0.090(9)
C28 0.048(5) 0.043(4) 0.043(4) 0.004(3) -0.007(3) -0.011(4)
C29 0.046(5) 0.072(5) 0.048(5) 0.001(4) -0.012(4) -0.035(4)
C30 0.056(6) 0.073(6) 0.052(5) 0.004(4) -0.009(4) -0.026(5)
C31 0.053(5) 0.065(5) 0.060(5) -0.006(4) -0.011(4) -0.027(5)
C32 0.058(6) 0.066(5) 0.058(5) 0.002(4) -0.031(4) -0.028(5)
C33 0.055(5) 0.056(5) 0.041(4) 0.011(4) -0.018(4) -0.020(4)
C34 0.068(6) 0.128(9) 0.033(4) 0.004(5) -0.001(4) -0.055(6)
C35 0.081(8) 0.139(11) 0.119(9) -0.002(8) -0.032(7) -0.071(8)
C36 0.082(7) 0.106(8) 0.037(5) -0.002(5) -0.006(4) -0.051(6)
C37 0.19(2) 0.128(16) 0.143(17) 0.000(14) -0.098(15) -0.028(17)
C38 0.17(2) 0.090(12) 0.24(3) 0.010(16) -0.14(2) -0.025(16)
C39 0.20(3) 0.103(16) 0.29(3) 0.044(19) -0.15(2) -0.06(2)
C40 0.21(2) 0.139(19) 0.29(3) 0.01(2) -0.16(2) -0.060(19)
C41 0.28(3) 0.118(17) 0.16(2) 0.006(17) -0.13(2) -0.06(2)
C42 0.26(3) 0.070(10) 0.160(18) 0.008(12) -0.132(18) 0.002(15)
C43 0.31(4) 0.20(2) 0.17(2) 0.003(18) -0.11(2) 0.00(2)
Cl1 0.0588(14) 0.0532(12) 0.0816(15) -0.0079(10) -0.0288(11) -0.0071(10)
Cl2 0.0750(17) 0.0711(14) 0.0709(15) -0.0083(11) -0.0365(13) 0.0037(13)
Pd1 0.0446(3) 0.0430(3) 0.0333(3) 0.0030(2) -0.0089(2) -0.0177(2)
Te1 0.0435(3) 0.0436(3) 0.0341(2) 0.00245(18) -0.00669(19) -0.0202(2)
Te2 0.0550(3) 0.0527(3) 0.0318(3) 0.00375(19) -0.0072(2) -0.0284(2)

loop_
_atom_type_symbol
_atom_type_description
_atom_type_scat_dispersion_real
_atom_type_scat_dispersion_imag
_atom_type_scat_source
C C 0.0181 0.0091 'International Tables Vol C Tables 4.2.6.8 and 6.1.1.4'
H H 0.0000 0.0000 'International Tables Vol C Tables 4.2.6.8 and 6.1.1.4'
Cl Cl 0.3639 0.7018 'International Tables Vol C Tables 4.2.6.8 and 6.1.1.4'
Pd Pd 0.1215 3.9337 'International Tables Vol C Tables 4.2.6.8 and 6.1.1.4'
Te Te -0.1759 6.3531 'International Tables Vol C Tables 4.2.6.8 and 6.1.1.4'

loop_
_geom_angle_atom_site_label_1
_geom_angle_atom_site_label_2
_geom_angle_atom_site_label_3
_geom_angle
C6 C1 C2 121.1(7)
C6 C1 Te1 124.3(5)
C2 C1 Te1 114.6(5)
C3 C2 C1 116.7(8)
C3 C2 C7 118.8(8)
C1 C2 C7 124.6(7)
C4 C3 C2 123.1(8)
C4 C3 H3 118.5
C2 C3 H3 118.5
C3 C4 C5 118.1(9)
C3 C4 C8 121.7(10)
C5 C4 C8 120.3(10)
C6 C5 C4 122.5(9)
C6 C5 H5 118.7
C4 C5 H5 118.7
C5 C6 C1 118.4(8)
C5 C6 C9 119.7(8)
C1 C6 C9 121.9(7)
C2 C7 H7A 109.5
C2 C7 H7B 109.5
H7A C7 H7B 109.5
C2 C7 H7C 109.5
H7A C7 H7C 109.5
H7B C7 H7C 109.5
C4 C8 H8A 109.5
C4 C8 H8B 109.5
H8A C8 H8B 109.5
C4 C8 H8C 109.5
H8A C8 H8C 109.5
H8B C8 H8C 109.5
C6 C9 H9A 109.5
C6 C9 H9B 109.5
H9A C9 H9B 109.5
C6 C9 H9C 109.5
H9A C9 H9C 109.5
H9B C9 H9C 109.5
C15 C10 C11 120.6(6)
C15 C10 Te1 124.7(5)
C11 C10 Te1 114.2(5)
C12 C11 C10 117.4(7)
C12 C11 C16 118.5(6)
C10 C11 C16 124.1(6)
C13 C12 C11 123.1(7)
C13 C12 H12 118.4
C11 C12 H12 118.4
C12 C13 C14 117.5(7)
C12 C13 C17 122.8(7)
C14 C13 C17 119.7(8)
C15 C14 C13 122.3(8)
C15 C14 H14 118.9
C13 C14 H14 118.9
C14 C15 C10 118.9(7)
C14 C15 C18 118.3(7)
C10 C15 C18 122.8(6)
C11 C16 H16A 109.5
C11 C16 H16B 109.5
H16A C16 H16B 109.5
C11 C16 H16C 109.5
H16A C16 H16C 109.5
H16B C16 H16C 109.5
C13 C17 H17A 109.5
C13 C17 H17B 109.5
H17A C17 H17B 109.5
C13 C17 H17C 109.5
H17A C17 H17C 109.5
H17B C17 H17C 109.5
C15 C18 H18A 109.5
C15 C18 H18B 109.5
H18A C18 H18B 109.5
C15 C18 H18C 109.5
H18A C18 H18C 109.5
H18B C18 H18C 109.5
C20 C19 C24 120.6(9)
C20 C19 Te2 123.7(7)
C24 C19 Te2 115.6(7)
C21 C20 C19 118.2(10)
C21 C20 C25 120.1(10)
C19 C20 C25 121.7(9)
C20 C21 C22 122.5(13)
C20 C21 H21 118.7
C22 C21 H21 118.7
C23 C22 C21 117.9(13)
C23 C22 C26 120.6(16)
C21 C22 C26 121.5(16)
C22 C23 C24 123.5(12)
C22 C23 H23 118.3
C24 C23 H23 118.3
C23 C24 C19 117.2(11)
C23 C24 C27 119.8(10)
C19 C24 C27 122.9(9)
C20 C25 H25A 109.5
C20 C25 H25B 109.5
H25A C25 H25B 109.5
C20 C25 H25C 109.5
H25A C25 H25C 109.5
H25B C25 H25C 109.5
C22 C26 H26A 109.5
C22 C26 H26B 109.5
H26A C26 H26B 109.5
C22 C26 H26C 109.5
H26A C26 H26C 109.5
H26B C26 H26C 109.5
C24 C27 H27A 109.5
C24 C27 H27B 109.5
H27A C27 H27B 109.5
C24 C27 H27C 109.5
H27A C27 H27C 109.5
H27B C27 H27C 109.5
C29 C28 C33 119.8(7)
C29 C28 Te2 124.4(5)
C33 C28 Te2 115.7(5)
C30 C29 C28 118.3(7)
C30 C29 C34 117.6(7)
C28 C29 C34 124.0(7)
C31 C30 C29 122.5(8)
C31 C30 H30 118.8
C29 C30 H30 118.8
C32 C31 C30 117.5(8)
C32 C31 C35 121.5(8)
C30 C31 C35 121.0(8)
C31 C32 C33 123.5(7)
C31 C32 H32 118.2
C33 C32 H32 118.2
C32 C33 C28 118.5(7)
C32 C33 C36 120.0(7)
C28 C33 C36 121.6(7)
C29 C34 H34A 109.5
C29 C34 H34B 109.5
H34A C34 H34B 109.5
C29 C34 H34C 109.5
H34A C34 H34C 109.5
H34B C34 H34C 109.5
C31 C35 H35A 109.5
C31 C35 H35B 109.5
H35A C35 H35B 109.5
C31 C35 H35C 109.5
H35A C35 H35C 109.5
H35B C35 H35C 109.5
C33 C36 H36A 109.5
C33 C36 H36B 109.5
H36A C36 H36B 109.5
C33 C36 H36C 109.5
H36A C36 H36C 109.5
H36B C36 H36C 109.5
C38 C37 C42 119(2)
C38 C37 C43 121(2)
C42 C37 C43 121(3)
C37 C38 C39 118(3)
C37 C38 H38 121.0
C39 C38 H38 121.0
C38 C39 C40 123(3)
C38 C39 H39 118.7
C40 C39 H39 118.7
C41 C40 C39 118(3)
C41 C40 H40 120.8
C39 C40 H40 120.8
C40 C41 C42 120(3)
C40 C41 H41 119.9
C42 C41 H41 119.9
C41 C42 C37 122(2)
C41 C42 H42 119.1
C37 C42 H42 119.1
C37 C43 H43A 109.5
C37 C43 H43B 109.5
H43A C43 H43B 109.5
C37 C43 H43C 109.5
H43A C43 H43C 109.5
H43B C43 H43C 109.5
Cl1 Pd1 Cl2 177.61(10)
Cl1 Pd1 Te2 95.50(5)
Cl2 Pd1 Te2 84.19(6)
Cl1 Pd1 Te1 83.86(5)
Cl2 Pd1 Te1 95.78(6)
Te2 Pd1 Te1 163.97(3)
C10 Te1 C1 100.2(3)
C10 Te1 Pd1 113.57(18)
C1 Te1 Pd1 109.92(17)
C28 Te2 C19 100.2(3)
C28 Te2 Pd1 114.2(2)
C19 Te2 Pd1 112.0(2)

loop_
_geom_bond_atom_site_label_1
_geom_bond_atom_site_label_2
_geom_bond_distance
C1 C6 1.396(10)
C1 C2 1.409(10)
C1 Te1 2.149(6)
C2 C3 1.406(10)
C2 C7 1.500(11)
C3 C4 1.357(12)
C3 H3 0.9300
C4 C5 1.386(12)
C4 C8 1.506(11)
C5 C6 1.370(10)
C5 H5 0.9300
C6 C9 1.511(10)
C7 H7A 0.9600
C7 H7B 0.9600
C7 H7C 0.9600
C8 H8A 0.9600
C8 H8B 0.9600
C8 H8C 0.9600
C9 H9A 0.9600
C9 H9B 0.9600
C9 H9C 0.9600
C10 C15 1.394(9)
C10 C11 1.412(9)
C10 Te1 2.137(6)
C11 C12 1.394(9)
C11 C16 1.500(10)
C12 C13 1.377(11)
C12 H12 0.9300
C13 C14 1.389(10)
C13 C17 1.517(9)
C14 C15 1.382(9)
C14 H14 0.9300
C15 C18 1.521(9)
C16 H16A 0.9600
C16 H16B 0.9600
C16 H16C 0.9600
C17 H17A 0.9600
C17 H17B 0.9600
C17 H17C 0.9600
C18 H18A 0.9600
C18 H18B 0.9600
C18 H18C 0.9600
C19 C20 1.402(11)
C19 C24 1.417(12)
C19 Te2 2.143(8)
C20 C21 1.382(13)
C20 C25 1.503(13)
C21 C22 1.383(17)
C21 H21 0.9300
C22 C23 1.364(17)
C22 C26 1.527(16)
C23 C24 1.386(14)
C23 H23 0.9300
C24 C27 1.494(14)
C25 H25A 0.9600
C25 H25B 0.9600
C25 H25C 0.9600
C26 H26A 0.9600
C26 H26B 0.9600
C26 H26C 0.9600
C27 H27A 0.9600
C27 H27B 0.9600
C27 H27C 0.9600
C28 C29 1.398(10)
C28 C33 1.416(9)
C28 Te2 2.126(8)
C29 C30 1.393(10)
C29 C34 1.510(10)
C30 C31 1.385(10)
C30 H30 0.9300
C31 C32 1.366(11)
C31 C35 1.507(11)
C32 C33 1.368(10)
C32 H32 0.9300
C33 C36 1.505(11)
C34 H34A 0.9600
C34 H34B 0.9600
C34 H34C 0.9600
C35 H35A 0.9600
C35 H35B 0.9600
C35 H35C 0.9600
C36 H36A 0.9600
C36 H36B 0.9600
C36 H36C 0.9600
C37 C38 1.35(3)
C37 C42 1.39(2)
C37 C43 1.48(3)
C38 C39 1.36(3)
C38 H38 0.9300
C39 C40 1.38(3)
C39 H39 0.9300
C40 C41 1.31(3)
C40 H40 0.9300
C41 C42 1.34(3)
C41 H41 0.9300
C42 H42 0.9300
C43 H43A 0.9600
C43 H43B 0.9600
C43 H43C 0.9600
Cl1 Pd1 2.290(2)
Cl2 Pd1 2.292(2)
Pd1 Te2 2.5908(6)
Pd1 Te1 2.5951(6)

loop_
_geom_torsion_atom_site_label_1
_geom_torsion_atom_site_label_2
_geom_torsion_atom_site_label_3
_geom_torsion_atom_site_label_4
_geom_torsion
C6 C1 C2 C3 -0.8(10)
Te1 C1 C2 C3 179.3(5)
C6 C1 C2 C7 179.9(7)
Te1 C1 C2 C7 0.0(10)
C1 C2 C3 C4 -0.1(12)
C7 C2 C3 C4 179.3(8)
C2 C3 C4 C5 1.8(13)
C2 C3 C4 C8 -178.9(8)
C3 C4 C5 C6 -2.8(13)
C8 C4 C5 C6 177.8(8)
C4 C5 C6 C1 2.1(12)
C4 C5 C6 C9 -178.1(8)
C2 C1 C6 C5 -0.2(11)
Te1 C1 C6 C5 179.7(5)
C2 C1 C6 C9 179.9(7)
Te1 C1 C6 C9 -0.2(10)
C15 C10 C11 C12 -2.8(10)
Te1 C10 C11 C12 -175.2(5)
C15 C10 C11 C16 178.7(7)
Te1 C10 C11 C16 6.4(9)
C10 C11 C12 C13 3.8(11)
C16 C11 C12 C13 -177.6(7)
C11 C12 C13 C14 -4.2(12)
C11 C12 C13 C17 176.0(7)
C12 C13 C14 C15 3.7(12)
C17 C13 C14 C15 -176.6(8)
C13 C14 C15 C10 -2.9(12)
C13 C14 C15 C18 178.5(7)
C11 C10 C15 C14 2.4(11)
Te1 C10 C15 C14 173.9(5)
C11 C10 C15 C18 -179.0(7)
Te1 C10 C15 C18 -7.5(11)
C24 C19 C20 C21 -2.6(12)
Te2 C19 C20 C21 -178.8(6)
C24 C19 C20 C25 177.7(8)
Te2 C19 C20 C25 1.5(11)
C19 C20 C21 C22 3.9(14)
C25 C20 C21 C22 -176.4(10)
C20 C21 C22 C23 -3.9(17)
C20 C21 C22 C26 177.4(9)
C21 C22 C23 C24 2.7(17)
C26 C22 C23 C24 -178.6(9)
C22 C23 C24 C19 -1.5(15)
C22 C23 C24 C27 -178.1(10)
C20 C19 C24 C23 1.4(12)
Te2 C19 C24 C23 178.0(6)
C20 C19 C24 C27 177.9(8)
Te2 C19 C24 C27 -5.6(11)
C33 C28 C29 C30 -1.2(12)
Te2 C28 C29 C30 175.7(6)
C33 C28 C29 C34 -178.1(7)
Te2 C28 C29 C34 -1.2(11)
C28 C29 C30 C31 0.4(13)
C34 C29 C30 C31 177.5(8)
C29 C30 C31 C32 0.6(13)
C29 C30 C31 C35 -178.2(9)
C30 C31 C32 C33 -0.8(13)
C35 C31 C32 C33 178.0(9)
C31 C32 C33 C28 -0.1(13)
C31 C32 C33 C36 -179.2(8)
C29 C28 C33 C32 1.1(11)
Te2 C28 C33 C32 -176.1(6)
C29 C28 C33 C36 -179.8(8)
Te2 C28 C33 C36 3.0(10)
C42 C37 C38 C39 -2(3)
C43 C37 C38 C39 177(2)
C37 C38 C39 C40 2(3)
C38 C39 C40 C41 -3(3)
C39 C40 C41 C42 5(3)
C40 C41 C42 C37 -6(4)
C38 C37 C42 C41 4(3)
C43 C37 C42 C41 -175(2)
C15 C10 Te1 C1 114.2(6)
C11 C10 Te1 C1 -73.8(5)
C15 C10 Te1 Pd1 -3.0(7)
C11 C10 Te1 Pd1 169.0(4)
C6 C1 Te1 C10 -48.6(6)
C2 C1 Te1 C10 131.3(5)
C6 C1 Te1 Pd1 71.3(6)
C2 C1 Te1 Pd1 -108.8(5)
Cl1 Pd1 Te1 C10 -76.4(2)
Cl2 Pd1 Te1 C10 105.9(2)
Te2 Pd1 Te1 C10 -165.0(2)
Cl1 Pd1 Te1 C1 172.2(2)
Cl2 Pd1 Te1 C1 -5.5(2)
Te2 Pd1 Te1 C1 83.6(2)
C29 C28 Te2 C19 108.3(7)
C33 C28 Te2 C19 -74.6(6)
C29 C28 Te2 Pd1 -11.5(7)
C33 C28 Te2 Pd1 165.5(5)
C20 C19 Te2 C28 -54.8(7)
C24 C19 Te2 C28 128.8(6)
C20 C19 Te2 Pd1 66.7(7)
C24 C19 Te2 Pd1 -109.8(6)
Cl1 Pd1 Te2 C28 113.3(2)
Cl2 Pd1 Te2 C28 -69.1(2)
Te1 Pd1 Te2 C28 -159.8(2)
Cl1 Pd1 Te2 C19 0.3(3)
Cl2 Pd1 Te2 C19 177.9(3)
Te1 Pd1 Te2 C19 87.2(3)
